data_4336179
loop_
_publ_author_name
'Petri Sepp\"al\"a'
'Enrique Colacio'
'Antonio J. Mota'
'Reijo Sillanp\"a\"a'

_publ_contact_author_address
;
Department of Chemistry
University of Jyv\"askyl\"a
P.O.Box 35
FI-40014 University of Jyv\"askyl\"a
Finland
;
_publ_contact_author_email resillan@jyu.fi
_publ_contact_author_fax '+358 14 260 1021'
_publ_contact_author_name 'Sillanp\"a\"a, Reijo'
_publ_section_title
;
 Structural Diversity due to Amino Alcohol Ligands Leading to Rare
 \m4-Hydroxo-Bridged Tetranuclear and "Bicapped Cubane" Cores in
 Copper(II) Complexes: A Theoretical and Experimental Magnetostructural
 Study
;
_journal_name_full 'Inorganic Chemistry'
_journal_page_first 11096
_journal_page_last 11109
_journal_paper_doi 10.1021/ic401325b
_journal_volume 52
_journal_year 2013
_chemical_compound_source 'synthesis as described'
_chemical_formula_moiety 'C16 H41 Cu4 K1 N8 O17'
_chemical_formula_sum 'C16 H41 Cu4 K N8 O17'
_chemical_formula_weight 910.83
_chemical_name_systematic
;
 ?
;
_space_group_IT_number 86
_symmetry_cell_setting tetragonal
_symmetry_Int_Tables_number 86
_symmetry_space_group_name_Hall '-P 4bc'
_symmetry_space_group_name_H-M 'P 42/n :2'
_atom_sites_solution_hydrogens geom
_atom_sites_solution_primary direct
_atom_sites_solution_secondary difmap
_audit_conform_dict_location ftp://ftp.iucr.org/pub/cif_core.dic
_audit_conform_dict_name cif_core.dic
_audit_conform_dict_version 2.3
_audit_creation_date 2012-06-21T13:24:23-00:00
_audit_creation_method 'WinGX routine CIF_UPDATE'
_cell_angle_alpha 90
_cell_angle_beta 90
_cell_angle_gamma 90
_cell_formula_units_Z 2
_cell_length_a 13.1330(4)
_cell_length_b 13.1330(4)
_cell_length_c 9.6551(2)
_cell_measurement_reflns_used 2100
_cell_measurement_temperature 123(2)
_cell_measurement_theta_max 28.283
_cell_measurement_theta_min 0.407
_cell_measurement_wavelength 0.71073
_cell_volume 1665.27(8)
_computing_cell_refinement 'HKL Scalepack (Otwinowski & Minor 1997)'
_computing_data_collection 'Collect (Bruker AXS BV, 1997-2004)'
_computing_data_reduction 'HKL Denzo and Scalepack (Otwinowski & Minor 1997)'
_computing_molecular_graphics 'DIAMOND (Brandenburg & Putz, 1999)'
_computing_publication_material 'WinGX publication routines (Farrugia, 1999)'
_computing_structure_refinement 'SHELXL-97 (Sheldrick, 2008)'
_computing_structure_solution 'SUPERFLIP (Palatinus & Chapuis, 2007)'
_diffrn_ambient_temperature 123(2)
_diffrn_detector 'CCD plate'
_diffrn_detector_area_resol_mean 9
_diffrn_measured_fraction_theta_full 0.996
_diffrn_measured_fraction_theta_max 0.996
_diffrn_measurement_device '95mm CCD camera on \k-goniostat'
_diffrn_measurement_device_type KappaCCD
_diffrn_measurement_method 'CCD rotation images, thick slices'
_diffrn_orient_matrix_type 'by Bruker AXS Collect from scalepack cell'
_diffrn_orient_matrix_UB_11 -0.460821E-1
_diffrn_orient_matrix_UB_12 0.44329E-2
_diffrn_orient_matrix_UB_13 -0.822306E-1
_diffrn_orient_matrix_UB_21 0.213269E-1
_diffrn_orient_matrix_UB_22 -0.698991E-1
_diffrn_orient_matrix_UB_23 -0.290844E-1
_diffrn_orient_matrix_UB_31 -0.567409E-1
_diffrn_orient_matrix_UB_32 -0.298728E-1
_diffrn_orient_matrix_UB_33 0.558518E-1
_diffrn_radiation_monochromator graphite
_diffrn_radiation_probe x-ray
_diffrn_radiation_type MoK\a
_diffrn_radiation_wavelength 0.71073
_diffrn_reflns_av_R_equivalents 0.0397
_diffrn_reflns_av_unetI/netI 0.0296
_diffrn_reflns_limit_h_max 16
_diffrn_reflns_limit_h_min -13
_diffrn_reflns_limit_k_max 15
_diffrn_reflns_limit_k_min -15
_diffrn_reflns_limit_l_max 11
_diffrn_reflns_limit_l_min -11
_diffrn_reflns_number 12284
_diffrn_reflns_theta_full 26
_diffrn_reflns_theta_max 26
_diffrn_reflns_theta_min 3.47
_diffrn_source 'Enraf Nonius FR590'
_exptl_absorpt_coefficient_mu 2.725
_exptl_absorpt_correction_T_max 0.7457
_exptl_absorpt_correction_T_min 0.6015
_exptl_absorpt_correction_type multi-scan
_exptl_absorpt_process_details
;
 Bruker (2001). SADABS-2008/1. Bruker AXS Inc., Madison, Wisconsin, USA.
;
_exptl_crystal_colour blue
_exptl_crystal_density_diffrn 1.816
_exptl_crystal_description plate
_exptl_crystal_F_000 928
_exptl_crystal_size_max 0.22
_exptl_crystal_size_mid 0.16
_exptl_crystal_size_min 0.12
_refine_diff_density_max 0.676
_refine_diff_density_min -0.513
_refine_diff_density_rms 0.103
_refine_ls_extinction_method none
_refine_ls_goodness_of_fit_ref 1.049
_refine_ls_hydrogen_treatment mixed
_refine_ls_matrix_type full
_refine_ls_number_parameters 112
_refine_ls_number_reflns 1626
_refine_ls_number_restraints 1
_refine_ls_restrained_S_all 1.049
_refine_ls_R_factor_all 0.06
_refine_ls_R_factor_gt 0.0509
_refine_ls_shift/su_max 0
_refine_ls_shift/su_mean 0
_refine_ls_structure_factor_coef Fsqd
_refine_ls_weighting_details 'calc w=1/[\s^2^(Fo^2^)+(0.0358P)^2^+7.9317P] where P=(Fo^2^+2Fc^2^)/3'
_refine_ls_weighting_scheme calc
_refine_ls_wR_factor_gt 0.1152
_refine_ls_wR_factor_ref 0.1209
_reflns_number_gt 1417
_reflns_number_total 1626
_reflns_threshold_expression >2\s(I)
_cod_data_source_file ic401325b_si_002_4.cif
_cod_data_source_block import_Complex3
_cod_original_sg_symbol_H-M 'P 42/n'
_cod_database_code 4336179

loop_
_symmetry_equiv_pos_as_xyz
'x, y, z'
'-y, x+1/2, z+1/2'
'-x+1/2, -y+1/2, z'
'y+1/2, -x, z+1/2'
'-x, -y, -z'
'y, -x-1/2, -z-1/2'
'x-1/2, y-1/2, -z'
'-y-1/2, x, -z-1/2'

loop_
_atom_site_label
_atom_site_type_symbol
_atom_site_fract_x
_atom_site_fract_y
_atom_site_fract_z
_atom_site_U_iso_or_equiv
_atom_site_adp_type
_atom_site_occupancy
_atom_site_symmetry_multiplicity
_atom_site_calc_flag
_atom_site_refinement_flags
C1 C 1.0006(6) 0.8911(8) 0.1608(13) 0.080(3) Uani 1 1 d .
H1A H 1.0312 0.9563 0.1907 0.096 Uiso 1 1 calc R
H1B H 0.975 0.8994 0.065 0.096 Uiso 1 1 calc R
C2 C 1.0855(8) 0.8015(8) 0.1657(13) 0.095(3) Uani 1 1 d .
H2A H 1.1371 0.8122 0.0925 0.114 Uiso 1 1 calc R
H2B H 1.1203 0.8011 0.2567 0.114 Uiso 1 1 calc R
C3 C 1.0019(8) 0.6978(8) -0.0011(9) 0.078(3) Uani 1 1 d .
H3A H 1.0631 0.6927 -0.0588 0.118 Uiso 1 1 calc R
H3B H 0.9641 0.7595 -0.0259 0.118 Uiso 1 1 calc R
H3C H 0.9588 0.638 -0.0164 0.118 Uiso 1 1 calc R
C4 C 1.0966(10) 0.6232(11) 0.1819(10) 0.110(5) Uani 1 1 d .
H4A H 1.1093 0.6266 0.2818 0.165 Uiso 1 1 calc R
H4B H 1.1611 0.6298 0.1319 0.165 Uiso 1 1 calc R
H4C H 1.065 0.5577 0.1592 0.165 Uiso 1 1 calc R
Cu1 Cu 0.90602(6) 0.71950(6) 0.26225(7) 0.0362(2) Uani 1 1 d .
K1 K 0.75 0.75 0.75 0.0830(13) Uani 1 4 d S
N1 N 1.0310(4) 0.7026(5) 0.1431(6) 0.0488(14) Uani 1 1 d .
N2 N 0.9519(5) 0.7173(4) 0.5572(6) 0.0477(13) Uani 1 1 d .
O1 O 0.9197(3) 0.8645(3) 0.2499(5) 0.0425(11) Uani 1 1 d .
O2 O 0.75 0.75 0.2106(10) 0.030(3) Uani 0.5 2 d SPD
O3 O 0.8690(5) 0.7286(5) 0.5015(7) 0.0784(18) Uani 1 1 d .
O4 O 0.9619(4) 0.7182(4) 0.6826(5) 0.0569(12) Uani 1 1 d .
O5 O 1.0270(5) 0.7034(4) 0.4793(6) 0.0736(16) Uani 1 1 d .
H2O H 0.75 0.75 0.123(2) 0.07(8) Uiso 0.5 2 d SPD

loop_
_atom_site_aniso_label
_atom_site_aniso_U_11
_atom_site_aniso_U_22
_atom_site_aniso_U_33
_atom_site_aniso_U_23
_atom_site_aniso_U_13
_atom_site_aniso_U_12
C1 0.034(4) 0.073(6) 0.132(9) 0.016(6) 0.017(5) -0.002(4)
C2 0.073(7) 0.109(9) 0.101(8) -0.004(7) 0.008(6) -0.036(7)
C3 0.075(6) 0.111(8) 0.049(4) 0.000(5) 0.007(4) 0.009(5)
C4 0.126(10) 0.135(11) 0.069(6) -0.006(7) 0.007(7) 0.087(9)
Cu1 0.0271(4) 0.0309(4) 0.0506(4) 0.0006(3) 0.0049(3) 0.0015(3)
K1 0.0671(17) 0.0671(17) 0.115(4) 0 0 0
N1 0.032(3) 0.054(4) 0.061(4) -0.005(3) 0.006(3) -0.002(3)
N2 0.056(4) 0.030(3) 0.057(3) 0.002(3) -0.007(3) -0.001(3)
O1 0.029(2) 0.034(2) 0.065(3) -0.004(2) 0.012(2) -0.0094(18)
O2 0.030(6) 0.028(6) 0.032(8) 0 0 0.001(5)
O3 0.062(4) 0.069(4) 0.104(4) -0.002(4) -0.035(3) 0.008(3)
O4 0.056(3) 0.075(4) 0.039(2) 0.004(3) -0.001(2) 0.009(3)
O5 0.096(5) 0.066(4) 0.060(3) -0.009(3) 0.025(3) -0.005(3)

loop_
_atom_type_symbol
_atom_type_description
_atom_type_scat_dispersion_real
_atom_type_scat_dispersion_imag
_atom_type_scat_source
C C 0.0033 0.0016 'International Tables Vol C Tables 4.2.6.8 and 6.1.1.4'
H H 0 0 'International Tables Vol C Tables 4.2.6.8 and 6.1.1.4'
Cu Cu 0.3201 1.2651 'International Tables Vol C Tables 4.2.6.8 and 6.1.1.4'
K K 0.2009 0.2494 'International Tables Vol C Tables 4.2.6.8 and 6.1.1.4'
N N 0.0061 0.0033 'International Tables Vol C Tables 4.2.6.8 and 6.1.1.4'
O O 0.0106 0.006 'International Tables Vol C Tables 4.2.6.8 and 6.1.1.4'

loop_
_geom_angle_atom_site_label_1
_geom_angle_atom_site_label_2
_geom_angle_atom_site_label_3
_geom_angle
_geom_angle_site_symmetry_1
_geom_angle_site_symmetry_3
O1 C1 C2 108.7(8) . .
O1 C1 H1A 110 . .
C2 C1 H1A 110 . .
O1 C1 H1B 110 . .
C2 C1 H1B 110 . .
H1A C1 H1B 108.3 . .
N1 C2 C1 107.2(8) . .
N1 C2 H2A 110.3 . .
C1 C2 H2A 110.3 . .
N1 C2 H2B 110.3 . .
C1 C2 H2B 110.3 . .
H2A C2 H2B 108.5 . .
N1 C3 H3A 109.5 . .
N1 C3 H3B 109.5 . .
H3A C3 H3B 109.5 . .
N1 C3 H3C 109.5 . .
H3A C3 H3C 109.5 . .
H3B C3 H3C 109.5 . .
N1 C4 H4A 109.5 . .
N1 C4 H4B 109.5 . .
H4A C4 H4B 109.5 . .
N1 C4 H4C 109.5 . .
H4A C4 H4C 109.5 . .
H4B C4 H4C 109.5 . .
O1 Cu1 O1 166.75(19) 6_576 .
O1 Cu1 N1 95.3(2) 6_576 .
O1 Cu1 N1 89.8(2) . .
O1 Cu1 O2 84.95(14) 6_576 6_576
O1 Cu1 O2 84.85(13) . 6_576
N1 Cu1 O2 152.2(3) . 6_576
O1 Cu1 O2 83.80(14) 6_576 .
O1 Cu1 O2 83.68(14) . .
N1 Cu1 O2 131.7(3) . .
O2 Cu1 O2 20.6(5) 6_576 .
O1 Cu1 O3 92.9(2) 6_576 .
O1 Cu1 O3 91.7(2) . .
N1 Cu1 O3 136.9(2) . .
O2 Cu1 O3 70.6(3) 6_576 .
O2 Cu1 O3 91.2(3) . .
O1 Cu1 Cu1 39.37(14) 6_576 6_576
O1 Cu1 Cu1 128.74(14) . 6_576
N1 Cu1 Cu1 124.50(18) . 6_576
O2 Cu1 Cu1 46.42(6) 6_576 6_576
O2 Cu1 Cu1 45.24(3) . 6_576
O3 Cu1 Cu1 86.34(16) . 6_576
O1 Cu1 Cu1 128.86(14) 6_576 8_756
O1 Cu1 Cu1 39.25(14) . 8_756
N1 Cu1 Cu1 119.88(18) . 8_756
O2 Cu1 Cu1 46.42(6) 6_576 8_756
O2 Cu1 Cu1 45.24(3) . 8_756
O3 Cu1 Cu1 85.50(15) . 8_756
Cu1 Cu1 Cu1 89.634(4) 6_576 8_756
O3 K1 O3 67.0(2) 8_757 6_577
O3 K1 O3 134.06(14) 8_757 3_665
O3 K1 O3 134.06(14) 6_577 3_665
O3 K1 O3 134.06(14) 8_757 .
O3 K1 O3 134.06(14) 6_577 .
O3 K1 O3 67.0(2) 3_665 .
O3 K1 O4 43.50(14) 8_757 8_757
O3 K1 O4 110.46(14) 6_577 8_757
O3 K1 O4 99.94(17) 3_665 8_757
O3 K1 O4 101.73(16) . 8_757
O3 K1 O4 101.73(16) 8_757 3_665
O3 K1 O4 99.94(17) 6_577 3_665
O3 K1 O4 43.50(14) 3_665 3_665
O3 K1 O4 110.46(14) . 3_665
O4 K1 O4 92.91(4) 8_757 3_665
O3 K1 O4 110.46(14) 8_757 6_577
O3 K1 O4 43.50(14) 6_577 6_577
O3 K1 O4 101.73(16) 3_665 6_577
O3 K1 O4 99.94(17) . 6_577
O4 K1 O4 153.95(18) 8_757 6_577
O4 K1 O4 92.91(4) 3_665 6_577
O3 K1 O4 99.94(17) 8_757 .
O3 K1 O4 101.73(16) 6_577 .
O3 K1 O4 110.46(14) 3_665 .
O3 K1 O4 43.50(14) . .
O4 K1 O4 92.91(4) 8_757 .
O4 K1 O4 153.95(18) 3_665 .
O4 K1 O4 92.91(4) 6_577 .
O3 K1 N2 21.79(13) 8_757 8_757
O3 K1 N2 88.77(16) 6_577 8_757
O3 K1 N2 117.85(17) 3_665 8_757
O3 K1 N2 118.87(18) . 8_757
O4 K1 N2 21.70(13) 8_757 8_757
O4 K1 N2 97.90(15) 3_665 8_757
O4 K1 N2 132.25(14) 6_577 8_757
O4 K1 N2 96.85(16) . 8_757
O3 K1 N2 118.87(18) 8_757 3_665
O3 K1 N2 117.85(17) 6_577 3_665
O3 K1 N2 21.79(13) 3_665 3_665
O3 K1 N2 88.77(16) . 3_665
O4 K1 N2 96.85(16) 8_757 3_665
O4 K1 N2 21.70(13) 3_665 3_665
O4 K1 N2 97.90(15) 6_577 3_665
O4 K1 N2 132.25(14) . 3_665
N2 K1 N2 108.93(10) 8_757 3_665
O3 K1 N2 117.85(17) 8_757 .
O3 K1 N2 118.87(18) 6_577 .
O3 K1 N2 88.77(16) 3_665 .
O3 K1 N2 21.79(13) . .
O4 K1 N2 97.90(15) 8_757 .
O4 K1 N2 132.25(14) 3_665 .
O4 K1 N2 96.85(16) 6_577 .
O4 K1 N2 21.70(13) . .
N2 K1 N2 108.93(10) 8_757 .
N2 K1 N2 110.6(2) 3_665 .
O3 K1 N2 88.77(16) 8_757 6_577
O3 K1 N2 21.79(13) 6_577 6_577
O3 K1 N2 118.87(18) 3_665 6_577
O3 K1 N2 117.85(17) . 6_577
O4 K1 N2 132.25(14) 8_757 6_577
O4 K1 N2 96.85(16) 3_665 6_577
O4 K1 N2 21.70(13) 6_577 6_577
O4 K1 N2 97.90(15) . 6_577
N2 K1 N2 110.6(2) 8_757 6_577
N2 K1 N2 108.93(10) 3_665 6_577
N2 K1 N2 108.93(10) . 6_577
C4 N1 C3 112.8(7) . .
C4 N1 C2 108.2(9) . .
C3 N1 C2 107.8(8) . .
C4 N1 Cu1 115.4(6) . .
C3 N1 Cu1 109.8(5) . .
C2 N1 Cu1 102.1(6) . .
O4 N2 O3 122.1(7) . .
O4 N2 O5 120.9(6) . .
O3 N2 O5 117.0(6) . .
O4 N2 K1 61.3(4) . .
O3 N2 K1 60.8(4) . .
O5 N2 K1 177.6(5) . .
C1 O1 Cu1 127.8(5) . 8_756
C1 O1 Cu1 110.8(5) . .
Cu1 O1 Cu1 101.4(2) 8_756 .
O2 O2 Cu1 82.8(3) 6_576 8_756
O2 O2 Cu1 82.8(3) 6_576 6_576
Cu1 O2 Cu1 165.7(5) 8_756 6_576
O2 O2 Cu1 76.6(3) 6_576 .
Cu1 O2 Cu1 88.34(9) 8_756 .
Cu1 O2 Cu1 88.34(9) 6_576 .
O2 O2 Cu1 76.6(3) 6_576 3_665
Cu1 O2 Cu1 88.34(9) 8_756 3_665
Cu1 O2 Cu1 88.34(9) 6_576 3_665
Cu1 O2 Cu1 153.1(5) . 3_665
O2 O2 H2O 180.000(13) 6_576 .
Cu1 O2 H2O 97.2(3) 8_756 .
Cu1 O2 H2O 97.2(3) 6_576 .
Cu1 O2 H2O 103.4(3) . .
Cu1 O2 H2O 103.4(3) 3_665 .
N2 O3 Cu1 103.9(5) . .
N2 O3 K1 97.4(5) . .
Cu1 O3 K1 158.7(2) . .
N2 O4 K1 97.0(4) . .

loop_
_geom_bond_atom_site_label_1
_geom_bond_atom_site_label_2
_geom_bond_distance
_geom_bond_site_symmetry_2
C1 O1 1.411(9) .
C1 C2 1.621(14) .
C1 H1A 0.99 .
C1 H1B 0.99 .
C2 N1 1.498(11) .
C2 H2A 0.99 .
C2 H2B 0.99 .
C3 N1 1.445(11) .
C3 H3A 0.98 .
C3 H3B 0.98 .
C3 H3C 0.98 .
C4 N1 1.404(10) .
C4 H4A 0.98 .
C4 H4B 0.98 .
C4 H4C 0.98 .
Cu1 O1 1.912(4) 6_576
Cu1 O1 1.917(4) .
Cu1 N1 2.017(6) .
Cu1 O2 2.1043(15) 6_576
Cu1 O2 2.147(2) .
Cu1 O3 2.364(7) .
Cu1 Cu1 2.9621(11) 6_576
Cu1 Cu1 2.9621(11) 8_756
K1 O3 2.877(7) 8_757
K1 O3 2.877(7) 6_577
K1 O3 2.877(7) 3_665
K1 O3 2.877(7) .
K1 O4 2.888(5) 8_757
K1 O4 2.888(5) 3_665
K1 O4 2.888(5) 6_577
K1 O4 2.888(5) .
K1 N2 3.268(6) 8_757
K1 N2 3.268(6) 3_665
K1 N2 3.268(6) .
K1 N2 3.268(6) 6_577
N2 O4 1.218(7) .
N2 O3 1.224(7) .
N2 O5 1.254(8) .
O1 Cu1 1.912(4) 8_756
O2 O2 0.76(2) 6_576
O2 Cu1 2.1043(15) 8_756
O2 Cu1 2.1043(15) 6_576
O2 Cu1 2.147(2) 3_665
O2 H2O 0.85(2) .

loop_
_geom_hbond_atom_site_label_D
_geom_hbond_atom_site_label_H
_geom_hbond_atom_site_label_A
_geom_hbond_distance_DH
_geom_hbond_distance_HA
_geom_hbond_distance_DA
_geom_hbond_angle_DHA
_geom_hbond_site_symmetry_A
O2 H2O O3 0.85(2) 1.991(15) 2.591(10) 127.1(6) 6_576
O2 H2O O3 0.85(2) 1.991(15) 2.591(10) 127.1(6) 8_756

loop_
_geom_torsion_atom_site_label_1
_geom_torsion_atom_site_label_2
_geom_torsion_atom_site_label_3
_geom_torsion_atom_site_label_4
_geom_torsion
_geom_torsion_site_symmetry_1
_geom_torsion_site_symmetry_4
O1 C1 C2 N1 50.2(12) . .
C1 C2 N1 C4 -165.0(8) . .
C1 C2 N1 C3 72.8(10) . .
C1 C2 N1 Cu1 -42.9(9) . .
O1 Cu1 N1 C4 -51.6(8) 6_576 .
O1 Cu1 N1 C4 140.7(8) . .
O2 Cu1 N1 C4 -140.8(7) 6_576 .
O2 Cu1 N1 C4 -138.0(7) . .
O3 Cu1 N1 C4 48.3(9) . .
Cu1 Cu1 N1 C4 -80.1(8) 6_576 .
Cu1 Cu1 N1 C4 167.2(7) 8_756 .
O1 Cu1 N1 C3 77.2(6) 6_576 .
O1 Cu1 N1 C3 -90.6(6) . .
O2 Cu1 N1 C3 -12.0(8) 6_576 .
O2 Cu1 N1 C3 -9.2(7) . .
O3 Cu1 N1 C3 177.1(5) . .
Cu1 Cu1 N1 C3 48.7(6) 6_576 .
Cu1 Cu1 N1 C3 -64.1(6) 8_756 .
O1 Cu1 N1 C2 -168.7(6) 6_576 .
O1 Cu1 N1 C2 23.6(6) . .
O2 Cu1 N1 C2 102.2(6) 6_576 .
O2 Cu1 N1 C2 105.0(6) . .
O3 Cu1 N1 C2 -68.7(7) . .
Cu1 Cu1 N1 C2 162.8(5) 6_576 .
Cu1 Cu1 N1 C2 50.1(6) 8_756 .
O3 K1 N2 O4 36.9(5) 8_757 .
O3 K1 N2 O4 -40.8(5) 6_577 .
O3 K1 N2 O4 177.7(4) 3_665 .
O3 K1 N2 O4 179.8(7) . .
O4 K1 N2 O4 77.9(4) 8_757 .
O4 K1 N2 O4 179.1(2) 3_665 .
O4 K1 N2 O4 -80.6(4) 6_577 .
N2 K1 N2 O4 58.6(5) 8_757 .
N2 K1 N2 O4 178.3(5) 3_665 .
N2 K1 N2 O4 -62.0(5) 6_577 .
O3 K1 N2 O3 -142.8(5) 8_757 .
O3 K1 N2 O3 139.5(5) 6_577 .
O3 K1 N2 O3 -2.0(6) 3_665 .
O4 K1 N2 O3 -101.9(5) 8_757 .
O4 K1 N2 O3 -0.6(6) 3_665 .
O4 K1 N2 O3 99.7(5) 6_577 .
O4 K1 N2 O3 -179.8(7) . .
N2 K1 N2 O3 -121.1(4) 8_757 .
N2 K1 N2 O3 -1.5(4) 3_665 .
N2 K1 N2 O3 118.2(4) 6_577 .
O3 K1 N2 O5 -168(11) 8_757 .
O3 K1 N2 O5 114(11) 6_577 .
O3 K1 N2 O5 -27(11) 3_665 .
O3 K1 N2 O5 -25(11) . .
O4 K1 N2 O5 -127(11) 8_757 .
O4 K1 N2 O5 -26(11) 3_665 .
O4 K1 N2 O5 74(11) 6_577 .
O4 K1 N2 O5 155(11) . .
N2 K1 N2 O5 -146(11) 8_757 .
N2 K1 N2 O5 -27(11) 3_665 .
N2 K1 N2 O5 93(11) 6_577 .
C2 C1 O1 Cu1 -153.5(6) . 8_756
C2 C1 O1 Cu1 -29.4(10) . .
O1 Cu1 O1 C1 -108.7(8) 6_576 .
N1 Cu1 O1 C1 4.2(6) . .
O2 Cu1 O1 C1 -148.5(6) 6_576 .
O2 Cu1 O1 C1 -127.8(6) . .
O3 Cu1 O1 C1 141.1(6) . .
Cu1 Cu1 O1 C1 -132.2(5) 6_576 .
Cu1 Cu1 O1 C1 -138.1(6) 8_756 .
O1 Cu1 O1 Cu1 29.4(5) 6_576 8_756
N1 Cu1 O1 Cu1 142.3(2) . 8_756
O2 Cu1 O1 Cu1 -10.4(3) 6_576 8_756
O2 Cu1 O1 Cu1 10.3(3) . 8_756
O3 Cu1 O1 Cu1 -80.8(2) . 8_756
Cu1 Cu1 O1 Cu1 5.9(3) 6_576 8_756
O1 Cu1 O2 O2 92.15(14) 6_576 6_576
O1 Cu1 O2 O2 -92.17(14) . 6_576
N1 Cu1 O2 O2 -176.3(2) . 6_576
O3 Cu1 O2 O2 -0.60(16) . 6_576
Cu1 Cu1 O2 O2 83.0(3) 6_576 6_576
Cu1 Cu1 O2 O2 -83.0(3) 8_756 6_576
O1 Cu1 O2 Cu1 175.2(3) 6_576 8_756
O1 Cu1 O2 Cu1 -9.1(3) . 8_756
N1 Cu1 O2 Cu1 -93.3(4) . 8_756
O2 Cu1 O2 Cu1 83.0(3) 6_576 8_756
O3 Cu1 O2 Cu1 82.4(3) . 8_756
Cu1 Cu1 O2 Cu1 166.1(5) 6_576 8_756
O1 Cu1 O2 Cu1 9.1(3) 6_576 6_576
O1 Cu1 O2 Cu1 -175.2(3) . 6_576
N1 Cu1 O2 Cu1 100.7(3) . 6_576
O2 Cu1 O2 Cu1 -83.0(3) 6_576 6_576
O3 Cu1 O2 Cu1 -83.6(3) . 6_576
Cu1 Cu1 O2 Cu1 -166.1(5) 8_756 6_576
O1 Cu1 O2 Cu1 92.15(14) 6_576 3_665
O1 Cu1 O2 Cu1 -92.17(14) . 3_665
N1 Cu1 O2 Cu1 -176.3(2) . 3_665
O2 Cu1 O2 Cu1 0.000(2) 6_576 3_665
O3 Cu1 O2 Cu1 -0.60(16) . 3_665
Cu1 Cu1 O2 Cu1 83.0(3) 6_576 3_665
Cu1 Cu1 O2 Cu1 -83.0(3) 8_756 3_665
O4 N2 O3 Cu1 179.7(6) . .
O5 N2 O3 Cu1 -1.2(7) . .
K1 N2 O3 Cu1 180.0(4) . .
O4 N2 O3 K1 -0.2(8) . .
O5 N2 O3 K1 178.8(5) . .
O1 Cu1 O3 N2 99.1(5) 6_576 .
O1 Cu1 O3 N2 -93.4(5) . .
N1 Cu1 O3 N2 -1.8(7) . .
O2 Cu1 O3 N2 -177.3(5) 6_576 .
O2 Cu1 O3 N2 -177.1(5) . .
Cu1 Cu1 O3 N2 137.9(5) 6_576 .
Cu1 Cu1 O3 N2 -132.2(5) 8_756 .
O1 Cu1 O3 K1 -81.0(8) 6_576 .
O1 Cu1 O3 K1 86.6(8) . .
N1 Cu1 O3 K1 178.2(7) . .
O2 Cu1 O3 K1 2.7(7) 6_576 .
O2 Cu1 O3 K1 2.9(8) . .
Cu1 Cu1 O3 K1 -42.1(8) 6_576 .
Cu1 Cu1 O3 K1 47.8(8) 8_756 .
O3 K1 O3 N2 48.0(6) 8_757 .
O3 K1 O3 N2 -52.4(6) 6_577 .
O3 K1 O3 N2 177.8(6) 3_665 .
O4 K1 O3 N2 81.9(5) 8_757 .
O4 K1 O3 N2 179.5(4) 3_665 .
O4 K1 O3 N2 -83.6(5) 6_577 .
O4 K1 O3 N2 0.1(4) . .
N2 K1 O3 N2 67.6(4) 8_757 .
N2 K1 O3 N2 178.6(4) 3_665 .
N2 K1 O3 N2 -70.5(4) 6_577 .
O3 K1 O3 Cu1 -132.0(6) 8_757 .
O3 K1 O3 Cu1 127.7(6) 6_577 .
O3 K1 O3 Cu1 -2.2(6) 3_665 .
O4 K1 O3 Cu1 -98.1(8) 8_757 .
O4 K1 O3 Cu1 -0.5(9) 3_665 .
O4 K1 O3 Cu1 96.5(8) 6_577 .
O4 K1 O3 Cu1 -179.8(10) . .
N2 K1 O3 Cu1 -112.4(8) 8_757 .
N2 K1 O3 Cu1 -1.3(8) 3_665 .
N2 K1 O3 Cu1 -180.0(12) . .
N2 K1 O3 Cu1 109.5(8) 6_577 .
O3 N2 O4 K1 0.2(8) . .
O5 N2 O4 K1 -178.8(5) . .
O3 K1 O4 N2 -147.4(4) 8_757 .
O3 K1 O4 N2 144.3(4) 6_577 .
O3 K1 O4 N2 -2.4(5) 3_665 .
O3 K1 O4 N2 -0.1(4) . .
O4 K1 O4 N2 -104.1(4) 8_757 .
O4 K1 O4 N2 -1.4(4) 3_665 .
O4 K1 O4 N2 101.3(4) 6_577 .
N2 K1 O4 N2 -125.6(4) 8_757 .
N2 K1 O4 N2 -2.2(6) 3_665 .
N2 K1 O4 N2 122.5(4) 6_577 .
